data_1512712
loop_
_publ_author_name
'Luc J. Boudreau'
'Terri L. Clarke'
'Adrian H. Murray'
'Katherine N. Robertson'
'T. Stanley Cameron'
'Manuel A.S. Aquino'

_publ_section_title
;
 Sterically-directed disassembly of diruthenium(II,III) tetraacetate using
 substituted and unsubstituted 2,2'-bipyridines and 1,10-phenanthrolines
;
_journal_name_full
;
Inorganica Chimica Acta
;
_journal_page_first 152
_journal_page_last 158
_journal_volume 393
_journal_year 2012
_chemical_formula_moiety 'C31 H32 Cl2 F6 N4 O2 P Ru '
_chemical_formula_sum 'C31 H32 Cl2 F6 N4 O2 P Ru'
_chemical_formula_weight 809.56
_space_group_IT_number 15
_symmetry_cell_setting monoclinic
_symmetry_Int_Tables_number 15
_symmetry_space_group_name_Hall '-C 2yc'
_symmetry_space_group_name_H-M 'C 1 2/c 1'
_cell_angle_alpha 90.0000
_cell_angle_beta 111.634(11)
_cell_angle_gamma 90.0000
_cell_formula_units_Z 4
_cell_length_a 18.122(2)
_cell_length_b 14.985(2)
_cell_length_c 12.984(2)
_cell_measurement_reflns_used 24
_cell_measurement_temperature 153.1
_cell_measurement_theta_max 40.0
_cell_measurement_theta_min 39.8
_cell_volume 3277.5(8)
_computing_cell_refinement 'MSC/AFC Diffractometer Control'
_computing_data_collection 'MSC/AFC Diffractometer Control'
_computing_data_reduction CrystalStructure
_computing_publication_material 'CrystalStructure 3.8'
_computing_structure_refinement CRYSTALS
_computing_structure_solution SIR2004
_diffrn_ambient_temperature 153.1
_diffrn_measured_fraction_theta_full 0.976
_diffrn_measured_fraction_theta_max 0.976
_diffrn_measurement_device_type 'Rigaku AFC5R'
_diffrn_measurement_method \w-2\q
_diffrn_radiation_type 'Cu K\a'
_diffrn_radiation_wavelength 1.54178
_diffrn_reflns_av_R_equivalents 0.071
_diffrn_reflns_limit_h_max 21
_diffrn_reflns_limit_h_min 0
_diffrn_reflns_limit_k_max 17
_diffrn_reflns_limit_k_min 0
_diffrn_reflns_limit_l_max 13
_diffrn_reflns_limit_l_min -15
_diffrn_reflns_number 2764
_diffrn_reflns_theta_full 63.80
_diffrn_reflns_theta_max 63.80
_diffrn_standards_decay_% 0.00
_diffrn_standards_interval_count 0
_diffrn_standards_number 3
_exptl_absorpt_coefficient_mu 6.469
_exptl_absorpt_correction_T_max 0.943
_exptl_absorpt_correction_T_min 0.645
_exptl_absorpt_correction_type psi-scan
_exptl_absorpt_process_details '(North, Phillips & Mathews, 1968)'
_exptl_crystal_colour red
_exptl_crystal_density_diffrn 1.641
_exptl_crystal_density_method 'not measured'
_exptl_crystal_description block
_exptl_crystal_F_000 1636.00
_exptl_crystal_size_max 0.51
_exptl_crystal_size_mid 0.35
_exptl_crystal_size_min 0.23
_refine_diff_density_max 1.14
_refine_diff_density_min -1.17
_refine_ls_extinction_coef 10(4)
_refine_ls_extinction_method 'Larson (1970) Crystallographic Computing eq. 22'
_refine_ls_goodness_of_fit_ref 1.072
_refine_ls_hydrogen_treatment refall
_refine_ls_number_parameters 221
_refine_ls_number_reflns 2388
_refine_ls_R_factor_gt 0.0655
_refine_ls_shift/su_max 0.0046
_refine_ls_structure_factor_coef F
_refine_ls_weighting_details
;
    Chebychev polynomial with 3 parameters (Carruthers & Watkin, 1979)
    7.9083    1.7338    6.3758
;
_refine_ls_weighting_scheme calc
_refine_ls_wR_factor_ref 0.0768
_reflns_number_gt 2388
_reflns_number_total 2643
_reflns_threshold_expression F^2^>2.0\s(F^2^)
_cod_data_source_file ICA-2013-394-152-158-2.cif
_cod_data_source_block Complex-6
_cod_original_cell_volume 3277.3(8)
_cod_original_formula_sum 'C31 H32 Cl2 F6 N4 O2 P Ru '
_cod_database_code 1512712

loop_
_symmetry_equiv_pos_site_id
_symmetry_equiv_pos_as_xyz
1 +X,+Y,+Z
2 -X,+Y,1/2-Z
3 -X,-Y,-Z
4 +X,-Y,1/2+Z
5 1/2+X,1/2+Y,+Z
6 1/2-X,1/2+Y,1/2-Z
7 1/2-X,1/2-Y,-Z
8 1/2+X,1/2-Y,1/2+Z

loop_
_atom_site_label
_atom_site_type_symbol
_atom_site_fract_x
_atom_site_fract_y
_atom_site_fract_z
_atom_site_U_iso_or_equiv
_atom_site_adp_type
_atom_site_occupancy
_atom_site_symmetry_multiplicity
_atom_site_calc_flag
_atom_site_refinement_flags
Ru1 Ru 0.5000 0.90034(3) 0.2500 0.02968(17) Uani 1.00 2 d S
Cl1 Cl 0.2775(5) 0.1800(7) 0.0791(9) 0.295(5) Uani 1.00 1 d .
P1 P 0.5000 0.47506(14) 0.2500 0.0589(6) Uani 1.00 2 d S
F1 F 0.5000 0.3725(5) 0.2500 0.182(5) Uani 1.00 2 d S
F2 F 0.5000 0.5767(6) 0.2500 0.248(9) Uani 1.00 2 d S
F3 F 0.4281(4) 0.4768(5) 0.2873(8) 0.152(3) Uani 1.00 1 d .
F4 F 0.4491(7) 0.4758(11) 0.1272(7) 0.231(5) Uani 1.00 1 d .
O1 O 0.4778(2) 1.0227(2) 0.1607(3) 0.0445(9) Uani 1.00 1 d .
N1 N 0.6204(2) 0.9078(2) 0.2874(3) 0.0339(10) Uani 1.00 1 d .
N2 N 0.5380(2) 0.8122(2) 0.3793(3) 0.0333(10) Uani 1.00 1 d .
C1 C 0.6628(3) 0.9467(3) 0.2349(4) 0.0460(14) Uani 1.00 1 d .
C2 C 0.7434(3) 0.9673(3) 0.2914(5) 0.0534(16) Uani 1.00 1 d .
C3 C 0.7819(3) 0.9474(4) 0.4012(5) 0.0573(16) Uani 1.00 1 d .
C4 C 0.7400(3) 0.9014(3) 0.4561(5) 0.0457(15) Uani 1.00 1 d .
C5 C 0.7749(3) 0.8704(4) 0.5672(5) 0.0538(15) Uani 1.00 1 d .
C6 C 0.7327(3) 0.8192(4) 0.6121(4) 0.0520(15) Uani 1.00 1 d .
C7 C 0.6532(3) 0.7944(3) 0.5511(4) 0.0449(13) Uani 1.00 1 d .
C8 C 0.6082(3) 0.7346(4) 0.5877(4) 0.0525(16) Uani 1.00 1 d .
C9 C 0.5342(3) 0.7122(4) 0.5201(4) 0.0519(15) Uani 1.00 1 d .
C10 C 0.4987(3) 0.7511(3) 0.4146(4) 0.0401(12) Uani 1.00 1 d .
C11 C 0.6150(3) 0.8299(3) 0.4435(4) 0.0372(12) Uani 1.00 1 d .
C12 C 0.6597(2) 0.8825(3) 0.3965(4) 0.0354(11) Uani 1.00 1 d .
C13 C 0.4171(3) 0.7257(3) 0.3428(5) 0.0501(15) Uani 1.00 1 d .
C14 C 0.6232(3) 0.9667(4) 0.1156(5) 0.0557(17) Uani 1.00 1 d .
C15 C 0.5000 1.0655(5) 0.2500 0.044(2) Uani 1.00 2 d S
C16 C 0.5000 1.1640(6) 0.2500 0.082(3) Uani 1.00 2 d S
C17 C 0.2919(15) 0.305(3) 0.074(2) 0.179(13) Uani 0.50 1 d P
H1 H 0.7718 0.9960 0.2524 0.064 Uiso 1.00 1 c R
H2 H 0.8356 0.9643 0.4392 0.069 Uiso 1.00 1 c R
H3 H 0.8283 0.8857 0.6102 0.065 Uiso 1.00 1 c R
H4 H 0.7575 0.7996 0.6866 0.063 Uiso 1.00 1 c R
H5 H 0.6299 0.7099 0.6600 0.063 Uiso 1.00 1 c R
H6 H 0.5055 0.6694 0.5442 0.063 Uiso 1.00 1 c R
H7 H 0.3801 0.7630 0.3582 0.061 Uiso 1.00 1 c R
H8 H 0.4077 0.6652 0.3567 0.061 Uiso 1.00 1 c R
H9 H 0.4108 0.7321 0.2672 0.061 Uiso 1.00 1 c R
H10 H 0.6288 0.9174 0.0732 0.068 Uiso 1.00 1 c R
H11 H 0.6469 1.0181 0.0976 0.068 Uiso 1.00 1 c R
H12 H 0.5684 0.9780 0.0993 0.068 Uiso 1.00 1 c R
H13 H 0.5499 1.1848 0.2518 0.097 Uiso 0.50 1 c R
H14 H 0.4910 1.1848 0.3133 0.097 Uiso 0.50 1 c R
H15 H 0.4591 1.1848 0.1848 0.097 Uiso 0.50 1 c R
H16 H 0.2736 0.3386 0.1227 0.181 Uiso 0.50 1 c R
H17 H 0.3447 0.3215 0.0860 0.181 Uiso 0.50 1 c R

loop_
_atom_site_aniso_label
_atom_site_aniso_U_11
_atom_site_aniso_U_22
_atom_site_aniso_U_33
_atom_site_aniso_U_12
_atom_site_aniso_U_13
_atom_site_aniso_U_23
Ru1 0.0377(3) 0.0233(3) 0.0306(3) 0.0000 0.0155(2) 0.0000
Cl1 0.289(10) 0.292(11) 0.314(11) 0.018(7) 0.122(8) 0.077(8)
P1 0.0715(13) 0.0398(11) 0.0816(15) 0.0000 0.0472(12) 0.0000
F1 0.356(19) 0.040(3) 0.203(11) 0.0000 0.164(12) 0.0000
F2 0.39(2) 0.051(4) 0.48(3) 0.0000 0.36(2) 0.0000
F3 0.147(6) 0.155(6) 0.220(8) -0.026(4) 0.144(6) -0.015(5)
F4 0.164(8) 0.39(2) 0.121(6) 0.062(10) 0.035(5) 0.109(9)
O1 0.059(2) 0.0341(18) 0.0443(18) -0.0013(15) 0.0236(16) 0.0038(15)
N1 0.047(2) 0.0234(19) 0.035(2) 0.0015(14) 0.0198(18) 0.0025(14)
N2 0.047(2) 0.028(2) 0.0304(18) 0.0032(15) 0.0205(16) -0.0020(14)
C1 0.057(3) 0.031(2) 0.059(3) -0.002(2) 0.032(2) 0.004(2)
C2 0.051(3) 0.046(3) 0.069(3) -0.006(2) 0.028(2) 0.008(2)
C3 0.044(2) 0.049(3) 0.077(4) -0.006(2) 0.019(2) -0.005(3)
C4 0.051(3) 0.032(2) 0.053(3) 0.0039(19) 0.017(2) -0.011(2)
C5 0.049(3) 0.053(3) 0.052(3) 0.006(2) 0.010(2) -0.010(2)
C6 0.055(3) 0.059(3) 0.034(2) 0.022(2) 0.006(2) -0.000(2)
C7 0.059(2) 0.044(2) 0.032(2) 0.021(2) 0.018(2) 0.004(2)
C8 0.071(3) 0.052(3) 0.040(2) 0.018(2) 0.027(2) 0.012(2)
C9 0.069(3) 0.046(2) 0.051(3) 0.006(2) 0.035(2) 0.011(2)
C10 0.053(2) 0.030(2) 0.047(2) 0.0025(19) 0.031(2) 0.002(2)
C11 0.048(2) 0.031(2) 0.037(2) 0.0097(18) 0.021(2) -0.0033(19)
C12 0.041(2) 0.025(2) 0.041(2) 0.0034(19) 0.016(2) -0.006(2)
C13 0.055(2) 0.044(3) 0.057(3) -0.005(2) 0.028(2) 0.009(2)
C14 0.066(3) 0.059(3) 0.053(3) -0.007(2) 0.035(2) 0.013(2)
C15 0.053(4) 0.028(3) 0.061(4) 0.0000 0.032(3) 0.0000
C16 0.132(10) 0.030(4) 0.104(8) 0.0000 0.068(8) 0.0000
C17 0.091(15) 0.25(4) 0.13(2) 0.006(19) -0.044(15) -0.07(2)

loop_
_atom_type_symbol
_atom_type_description
_atom_type_scat_dispersion_real
_atom_type_scat_dispersion_imag
_atom_type_scat_source
C C 0.018 0.009
;
International Tables for Crystallography
(1992, Vol. C, Tables 4.2.6.8 and 6.1.1.4)
;
H H 0.000 0.000
;
International Tables for Crystallography
(1992, Vol. C, Table 6.1.1.4)
;
Cl Cl 0.364 0.702
;
International Tables for Crystallography
(1992, Vol. C, Tables 4.2.6.8 and 6.1.1.4)
;
F F 0.073 0.053
;
International Tables for Crystallography
(1992, Vol. C, Tables 4.2.6.8 and 6.1.1.4)
;
N N 0.031 0.018
;
International Tables for Crystallography
(1992, Vol. C, Tables 4.2.6.8 and 6.1.1.4)
;
O O 0.049 0.032
;
International Tables for Crystallography
(1992, Vol. C, Tables 4.2.6.8 and 6.1.1.4)
;
P P 0.295 0.434
;
International Tables for Crystallography
(1992, Vol. C, Tables 4.2.6.8 and 6.1.1.4)
;
Ru Ru 0.055 3.296
;
International Tables for Crystallography
(1992, Vol. C, Tables 4.2.6.8 and 6.1.1.4)
;

loop_
_geom_angle_atom_site_label_1
_geom_angle_atom_site_label_2
_geom_angle_atom_site_label_3
_geom_angle
_geom_angle_publ_flag
_geom_angle_site_symmetry_1
_geom_angle_site_symmetry_3
O(1) Ru(1) O(1) 60.88(14) yes . 2_655
O(1) Ru(1) N(1) 93.03(15) yes . .
O(1) Ru(1) N(1) 81.55(15) yes . 2_655
O(1) Ru(1) N(2) 160.50(13) yes . .
O(1) Ru(1) N(2) 99.82(14) yes . 2_655
O(1) Ru(1) N(1) 81.55(15) yes 2_655 .
O(1) Ru(1) N(1) 93.03(15) yes 2_655 2_655
O(1) Ru(1) N(2) 99.82(14) yes 2_655 .
O(1) Ru(1) N(2) 160.50(13) yes 2_655 2_655
N(1) Ru(1) N(1) 173.73(13) yes . 2_655
N(1) Ru(1) N(2) 80.50(16) yes . .
N(1) Ru(1) N(2) 103.63(17) yes . 2_655
N(1) Ru(1) N(2) 103.63(17) yes 2_655 .
N(1) Ru(1) N(2) 80.50(16) yes 2_655 2_655
N(2) Ru(1) N(2) 99.57(14) yes . 2_655
C(17) Cl(1) C(17) 83.9(16) yes . 7_555
F(1) P(1) F(2) 180.0000 yes . .
F(1) P(1) F(3) 91.0(2) yes . .
F(1) P(1) F(3) 91.0(2) yes . 2_655
F(1) P(1) F(4) 90.4(6) yes . .
F(1) P(1) F(4) 90.4(6) yes . 2_655
F(2) P(1) F(3) 89.0(2) yes . .
F(2) P(1) F(3) 89.0(2) yes . 2_655
F(2) P(1) F(4) 89.6(6) yes . .
F(2) P(1) F(4) 89.6(6) yes . 2_655
F(3) P(1) F(3) 178.1(4) yes . 2_655
F(3) P(1) F(4) 94.2(6) yes . .
F(3) P(1) F(4) 85.8(6) yes . 2_655
F(3) P(1) F(4) 85.8(6) yes 2_655 .
F(3) P(1) F(4) 94.2(6) yes 2_655 2_655
F(4) P(1) F(4) 179.2(9) yes . 2_655
Ru(1) O(1) C(15) 90.3(3) yes . .
Ru(1) N(1) C(1) 131.6(3) yes . .
Ru(1) N(1) C(12) 109.1(3) yes . .
C(1) N(1) C(12) 117.8(4) yes . .
Ru(1) N(2) C(10) 131.4(3) yes . .
Ru(1) N(2) C(11) 109.6(3) yes . .
C(10) N(2) C(11) 118.5(3) yes . .
N(1) C(1) C(2) 120.9(5) yes . .
N(1) C(1) C(14) 118.4(4) yes . .
C(2) C(1) C(14) 120.8(6) yes . .
C(1) C(2) C(3) 121.8(6) yes . .
C(2) C(3) C(4) 118.3(5) yes . .
C(3) C(4) C(5) 123.7(5) yes . .
C(3) C(4) C(12) 117.8(5) yes . .
C(5) C(4) C(12) 118.5(6) yes . .
C(4) C(5) C(6) 120.7(5) yes . .
C(5) C(6) C(7) 121.8(4) yes . .
C(6) C(7) C(8) 125.2(4) yes . .
C(6) C(7) C(11) 118.8(5) yes . .
C(8) C(7) C(11) 116.0(4) yes . .
C(7) C(8) C(9) 120.0(5) yes . .
C(8) C(9) C(10) 121.2(6) yes . .
N(2) C(10) C(9) 120.5(4) yes . .
N(2) C(10) C(13) 119.7(4) yes . .
C(9) C(10) C(13) 119.8(5) yes . .
N(2) C(11) C(7) 123.3(5) yes . .
N(2) C(11) C(12) 117.6(4) yes . .
C(7) C(11) C(12) 119.0(4) yes . .
N(1) C(12) C(4) 123.2(5) yes . .
N(1) C(12) C(11) 115.6(4) yes . .
C(4) C(12) C(11) 121.0(4) yes . .
O(1) C(15) O(1) 118.5(6) yes . 2_655
O(1) C(15) C(16) 120.8(3) yes . .
O(1) C(15) C(16) 120.8(3) yes 2_655 .
Cl(1) C(17) Cl(1) 96.1(16) yes . 7_555
C(1) C(2) H(1) 119.0 no . .
C(3) C(2) H(1) 119.2 no . .
C(2) C(3) H(2) 120.8 no . .
C(4) C(3) H(2) 120.9 no . .
C(4) C(5) H(3) 119.6 no . .
C(6) C(5) H(3) 119.8 no . .
C(5) C(6) H(4) 118.8 no . .
C(7) C(6) H(4) 119.4 no . .
C(7) C(8) H(5) 120.1 no . .
C(9) C(8) H(5) 119.9 no . .
C(8) C(9) H(6) 119.3 no . .
C(10) C(9) H(6) 119.5 no . .
C(10) C(13) H(7) 109.7 no . .
C(10) C(13) H(8) 109.5 no . .
C(10) C(13) H(9) 109.6 no . .
H(7) C(13) H(8) 109.4 no . .
H(7) C(13) H(9) 109.4 no . .
H(8) C(13) H(9) 109.3 no . .
C(1) C(14) H(10) 109.6 no . .
C(1) C(14) H(11) 109.4 no . .
C(1) C(14) H(12) 109.5 no . .
H(10) C(14) H(11) 109.4 no . .
H(10) C(14) H(12) 109.6 no . .
H(11) C(14) H(12) 109.3 no . .
C(15) C(16) H(13) 109.2 no . .
C(15) C(16) H(13) 109.2 no . 2_655
C(15) C(16) H(14) 109.2 no . .
C(15) C(16) H(14) 109.2 no . 2_655
C(15) C(16) H(15) 109.2 no . .
C(15) C(16) H(15) 109.2 no . 2_655
H(13) C(16) H(13) 141.7 no . 2_655
H(13) C(16) H(14) 109.8 no . .
H(13) C(16) H(14) 56.4 no . 2_655
H(13) C(16) H(15) 109.8 no . .
H(13) C(16) H(15) 56.4 no . 2_655
H(13) C(16) H(14) 56.4 no 2_655 .
H(13) C(16) H(14) 109.8 no 2_655 2_655
H(13) C(16) H(15) 56.4 no 2_655 .
H(13) C(16) H(15) 109.8 no 2_655 2_655
H(14) C(16) H(14) 141.7 no . 2_655
H(14) C(16) H(15) 109.8 no . .
H(14) C(16) H(15) 56.4 no . 2_655
H(14) C(16) H(15) 56.4 no 2_655 .
H(14) C(16) H(15) 109.8 no 2_655 2_655
H(15) C(16) H(15) 141.7 no . 2_655
Cl(1) C(17) H(16) 114.1 no . .
Cl(1) C(17) H(17) 113.3 no . .
Cl(1) C(17) H(16) 111.5 no 7_555 .
Cl(1) C(17) H(17) 112.3 no 7_555 .
H(16) C(17) H(17) 109.2 no . .

loop_
_geom_bond_atom_site_label_1
_geom_bond_atom_site_label_2
_geom_bond_distance
_geom_bond_publ_flag
_geom_bond_site_symmetry_2
Ru(1) O(1) 2.127(3) yes .
Ru(1) O(1) 2.127(3) yes 2_655
Ru(1) N(1) 2.056(4) yes .
Ru(1) N(1) 2.056(4) yes 2_655
Ru(1) N(2) 2.046(3) yes .
Ru(1) N(2) 2.046(3) yes 2_655
Cl(1) C(17) 1.90(4) yes .
Cl(1) C(17) 1.93(3) yes 7_555
P(1) F(1) 1.537(8) yes .
P(1) F(2) 1.524(10) yes .
P(1) F(3) 1.550(10) yes .
P(1) F(3) 1.550(10) yes 2_655
P(1) F(4) 1.519(8) yes .
P(1) F(4) 1.519(8) yes 2_655
O(1) C(15) 1.254(5) yes .
N(1) C(1) 1.334(8) yes .
N(1) C(12) 1.383(6) yes .
N(2) C(10) 1.339(7) yes .
N(2) C(11) 1.363(5) yes .
C(1) C(2) 1.407(7) yes .
C(1) C(14) 1.479(8) yes .
C(2) C(3) 1.369(9) yes .
C(3) C(4) 1.399(10) yes .
C(4) C(5) 1.422(8) yes .
C(4) C(12) 1.402(7) yes .
C(5) C(6) 1.357(10) yes .
C(6) C(7) 1.414(7) yes .
C(7) C(8) 1.407(9) yes .
C(7) C(11) 1.415(6) yes .
C(8) C(9) 1.347(8) yes .
C(9) C(10) 1.408(7) yes .
C(10) C(13) 1.478(7) yes .
C(11) C(12) 1.419(8) yes .
C(15) C(16) 1.475(12) yes .
C(2) H(1) 0.948 no .
C(3) H(2) 0.950 no .
C(5) H(3) 0.951 no .
C(6) H(4) 0.950 no .
C(8) H(5) 0.949 no .
C(9) H(6) 0.948 no .
C(13) H(7) 0.950 no .
C(13) H(8) 0.951 no .
C(13) H(9) 0.951 no .
C(14) H(10) 0.949 no .
C(14) H(11) 0.952 no .
C(14) H(12) 0.950 no .
C(16) H(13) 0.948 no .
C(16) H(13) 0.948 no 2_655
C(16) H(14) 0.948 no .
C(16) H(14) 0.948 no 2_655
C(16) H(15) 0.948 no .
C(16) H(15) 0.948 no 2_655
C(17) H(16) 0.960 no .
C(17) H(17) 0.944 no .

loop_
_geom_contact_atom_site_label_1
_geom_contact_atom_site_label_2
_geom_contact_distance
_geom_contact_site_symmetry_2
F(1) C(9) 3.503(7) 3_666
F(1) C(9) 3.503(7) 4_564
F(1) C(16) 3.125(13) 1_545
F(2) C(10) 3.381(9) .
F(2) C(10) 3.381(9) 2_655
F(2) C(13) 3.166(9) .
F(2) C(13) 3.166(9) 2_655
F(3) C(2) 3.369(11) 5_445
F(3) C(3) 3.505(13) 5_445
F(4) C(3) 3.545(11) 8_464
O(1) C(14) 3.377(6) 3_675
C(2) F(3) 3.369(11) 5_555
C(3) F(3) 3.505(13) 5_555
C(3) F(4) 3.545(11) 8_565
C(3) C(8) 3.348(9) 7_666
C(4) C(6) 3.504(8) 7_666
C(4) C(7) 3.536(8) 7_666
C(5) C(7) 3.411(9) 7_666
C(6) C(4) 3.504(8) 7_666
C(7) C(4) 3.536(8) 7_666
C(7) C(5) 3.411(9) 7_666
C(8) C(3) 3.348(9) 7_666
C(9) F(1) 3.503(7) 3_666
C(10) F(2) 3.381(9) .
C(13) F(2) 3.166(9) .
C(14) O(1) 3.377(6) 3_675
C(16) F(1) 3.125(13) 1_565
Cl(1) H(4) 3.343 3_666
Cl(1) H(5) 3.580 3_666
Cl(1) H(7) 3.475 6_545
Cl(1) H(10) 3.377 3_665
Cl(1) H(13) 3.089 2_645
Cl(1) H(15) 3.064 1_545
P(1) H(6) 3.469 3_666
P(1) H(6) 3.469 4_564
F(1) H(5) 3.235 3_666
F(1) H(5) 3.235 4_564
F(1) H(6) 2.782 3_666
F(1) H(6) 2.782 4_564
F(1) H(13) 2.952 1_545
F(1) H(13) 2.952 2_645
F(1) H(14) 2.952 1_545
F(1) H(14) 2.952 2_645
F(1) H(15) 2.952 1_545
F(1) H(15) 2.952 2_645
F(1) H(17) 2.936 .
F(1) H(17) 2.936 2_655
F(2) H(3) 3.021 7_666
F(2) H(3) 3.021 8_464
F(2) H(8) 2.860 .
F(2) H(8) 2.860 2_655
F(2) H(9) 2.889 .
F(2) H(9) 2.889 2_655
F(3) H(1) 2.712 5_445
F(3) H(2) 3.027 5_445
F(3) H(3) 3.120 8_464
F(3) H(5) 3.151 3_666
F(3) H(6) 3.016 3_666
F(3) H(8) 3.027 .
F(3) H(16) 3.504 .
F(3) H(17) 3.408 .
F(4) H(2) 2.701 8_464
F(4) H(3) 2.965 8_464
F(4) H(6) 2.784 4_564
F(4) H(17) 2.910 .
O(1) H(10) 3.072 3_675
O(1) H(11) 3.338 3_675
O(1) H(12) 3.165 3_675
C(1) H(16) 3.307 5_555
C(2) H(5) 3.413 7_666
C(2) H(16) 3.115 5_555
C(3) H(5) 3.110 7_666
C(4) H(4) 3.545 7_666
C(4) H(11) 3.156 4_575
C(5) H(1) 3.145 4_575
C(5) H(9) 3.234 8_565
C(5) H(11) 3.001 4_575
C(6) H(1) 3.246 4_575
C(6) H(7) 3.544 8_565
C(6) H(8) 3.574 8_565
C(6) H(9) 3.205 8_565
C(6) H(11) 2.861 4_575
C(7) H(3) 3.508 7_666
C(7) H(11) 2.885 4_575
C(8) H(2) 3.209 7_666
C(8) H(13) 2.963 4_575
C(8) H(14) 2.836 3_676
C(8) H(15) 3.586 4_575
C(9) H(2) 3.452 7_666
C(9) H(13) 3.300 4_575
C(9) H(14) 2.828 3_676
C(9) H(15) 3.310 4_575
C(10) H(14) 3.599 3_676
C(11) H(3) 3.536 7_666
C(11) H(11) 2.946 4_575
C(12) H(4) 3.471 7_666
C(12) H(11) 3.088 4_575
C(13) H(3) 3.304 8_464
C(13) H(4) 2.880 8_464
C(14) H(16) 3.308 5_555
C(16) H(5) 3.537 3_676
C(16) H(5) 3.537 4_574
C(17) H(5) 3.224 3_666
C(17) H(7) 3.594 6_545
C(17) H(10) 3.400 5_445
C(17) H(13) 3.437 2_645
C(17) H(15) 3.360 1_545
H(1) F(3) 2.712 5_555
H(1) C(5) 3.145 4_574
H(1) C(6) 3.246 4_574
H(1) H(3) 2.998 4_574
H(1) H(4) 3.164 4_574
H(1) H(5) 3.534 7_666
H(1) H(8) 3.445 5_555
H(1) H(16) 2.905 5_555
H(2) F(3) 3.027 5_555
H(2) F(4) 2.701 8_565
H(2) C(8) 3.209 7_666
H(2) C(9) 3.452 7_666
H(2) H(5) 3.075 7_666
H(2) H(6) 3.449 7_666
H(2) H(8) 3.598 5_555
H(3) F(2) 3.021 7_666
H(3) F(3) 3.120 8_565
H(3) F(4) 2.965 8_565
H(3) C(7) 3.508 7_666
H(3) C(11) 3.536 7_666
H(3) C(13) 3.304 8_565
H(3) H(1) 2.998 4_575
H(3) H(8) 3.082 8_565
H(3) H(9) 2.694 8_565
H(3) H(11) 3.537 4_575
H(4) Cl(1) 3.343 3_666
H(4) C(4) 3.545 7_666
H(4) C(12) 3.471 7_666
H(4) C(13) 2.880 8_565
H(4) H(1) 3.164 4_575
H(4) H(7) 2.670 8_565
H(4) H(8) 2.852 8_565
H(4) H(9) 2.626 8_565
H(4) H(11) 3.333 4_575
H(4) H(16) 3.430 3_666
H(5) Cl(1) 3.580 3_666
H(5) F(1) 3.235 3_666
H(5) F(3) 3.151 3_666
H(5) C(2) 3.413 7_666
H(5) C(3) 3.110 7_666
H(5) C(16) 3.537 3_676
H(5) C(17) 3.224 3_666
H(5) H(1) 3.534 7_666
H(5) H(2) 3.075 7_666
H(5) H(13) 2.700 4_575
H(5) H(14) 2.824 3_676
H(5) H(15) 3.399 3_676
H(5) H(15) 3.593 4_575
H(5) H(16) 2.812 3_666
H(5) H(17) 3.192 3_666
H(6) P(1) 3.469 3_666
H(6) F(1) 2.782 3_666
H(6) F(3) 3.016 3_666
H(6) F(4) 2.784 4_565
H(6) H(2) 3.449 7_666
H(6) H(13) 3.330 4_575
H(6) H(14) 2.848 3_676
H(6) H(15) 3.153 4_575
H(6) H(17) 3.157 4_565
H(7) Cl(1) 3.475 6_555
H(7) C(6) 3.544 8_464
H(7) C(17) 3.594 6_555
H(7) H(4) 2.670 8_464
H(7) H(16) 3.099 6_555
H(7) H(17) 3.487 4_565
H(8) F(2) 2.860 .
H(8) F(3) 3.027 .
H(8) C(6) 3.574 8_464
H(8) H(1) 3.445 5_445
H(8) H(2) 3.598 5_445
H(8) H(3) 3.082 8_464
H(8) H(4) 2.852 8_464
H(8) H(17) 3.566 4_565
H(9) F(2) 2.889 .
H(9) C(5) 3.234 8_464
H(9) C(6) 3.205 8_464
H(9) H(3) 2.694 8_464
H(9) H(4) 2.626 8_464
H(10) Cl(1) 3.377 3_665
H(10) O(1) 3.072 3_675
H(10) C(17) 3.400 5_555
H(10) H(15) 3.489 3_675
H(10) H(16) 2.730 5_555
H(11) O(1) 3.338 3_675
H(11) C(4) 3.156 4_574
H(11) C(5) 3.001 4_574
H(11) C(6) 2.861 4_574
H(11) C(7) 2.885 4_574
H(11) C(11) 2.946 4_574
H(11) C(12) 3.088 4_574
H(11) H(3) 3.537 4_574
H(11) H(4) 3.333 4_574
H(11) H(16) 3.473 5_555
H(12) O(1) 3.165 3_675
H(12) H(12) 2.920 3_675
H(13) Cl(1) 3.089 2_665
H(13) F(1) 2.952 1_565
H(13) C(8) 2.963 4_574
H(13) C(9) 3.300 4_574
H(13) C(17) 3.437 2_665
H(13) H(5) 2.700 4_574
H(13) H(6) 3.330 4_574
H(13) H(17) 3.051 2_665
H(14) F(1) 2.952 1_565
H(14) C(8) 2.836 3_676
H(14) C(9) 2.828 3_676
H(14) C(10) 3.599 3_676
H(14) H(5) 2.824 3_676
H(14) H(6) 2.848 3_676
H(14) H(17) 3.450 2_665
H(15) Cl(1) 3.064 1_565
H(15) F(1) 2.952 1_565
H(15) C(8) 3.586 4_574
H(15) C(9) 3.310 4_574
H(15) C(17) 3.360 1_565
H(15) H(5) 3.399 3_676
H(15) H(5) 3.593 4_574
H(15) H(6) 3.153 4_574
H(15) H(10) 3.489 3_675
H(15) H(17) 2.860 1_565
H(16) F(3) 3.504 .
H(16) C(1) 3.307 5_445
H(16) C(2) 3.115 5_445
H(16) C(14) 3.308 5_445
H(16) H(1) 2.905 5_445
H(16) H(4) 3.430 3_666
H(16) H(5) 2.812 3_666
H(16) H(7) 3.099 6_545
H(16) H(10) 2.730 5_445
H(16) H(11) 3.473 5_445
H(17) F(1) 2.936 .
H(17) F(3) 3.408 .
H(17) F(4) 2.910 .
H(17) H(5) 3.192 3_666
H(17) H(6) 3.157 4_564
H(17) H(7) 3.487 4_564
H(17) H(8) 3.566 4_564
H(17) H(13) 3.051 2_645
H(17) H(14) 3.450 2_645
H(17) H(15) 2.860 1_545

loop_
_geom_torsion_atom_site_label_1
_geom_torsion_atom_site_label_2
_geom_torsion_atom_site_label_3
_geom_torsion_atom_site_label_4
_geom_torsion
_geom_torsion_site_symmetry_1
_geom_torsion_site_symmetry_3
_geom_torsion_site_symmetry_4
O(1) Ru(1) N(1) C(1) -27.8(4) . . .
O(1) Ru(1) N(1) C(12) 137.9(3) . . .
N(1) Ru(1) O(1) C(15) -78.6(2) . . .
O(1) Ru(1) N(1) C(1) -87.8(4) . 2_655 2_655
O(1) Ru(1) N(1) C(12) 77.9(3) . 2_655 2_655
N(1) Ru(1) O(1) C(15) 98.3(2) 2_655 . .
O(1) Ru(1) N(2) C(10) 122.4(5) . . .
O(1) Ru(1) N(2) C(11) -49.4(7) . . .
N(2) Ru(1) O(1) C(15) -8.8(6) . . .
O(1) Ru(1) N(2) C(10) 114.6(4) . 2_655 2_655
O(1) Ru(1) N(2) C(11) -57.2(3) . 2_655 2_655
N(2) Ru(1) O(1) C(15) 177.0(2) 2_655 . .
O(1) Ru(1) N(1) C(1) -87.8(4) 2_655 . .
O(1) Ru(1) N(1) C(12) 77.9(3) 2_655 . .
N(1) Ru(1) O(1) C(15) 98.3(2) . 2_655 .
O(1) Ru(1) N(1) C(1) -27.8(4) 2_655 2_655 2_655
O(1) Ru(1) N(1) C(12) 137.9(3) 2_655 2_655 2_655
N(1) Ru(1) O(1) C(15) -78.6(2) 2_655 2_655 .
O(1) Ru(1) N(2) C(10) 114.6(4) 2_655 . .
O(1) Ru(1) N(2) C(11) -57.2(3) 2_655 . .
N(2) Ru(1) O(1) C(15) 177.0(2) . 2_655 .
O(1) Ru(1) N(2) C(10) 122.4(5) 2_655 2_655 2_655
O(1) Ru(1) N(2) C(11) -49.4(7) 2_655 2_655 2_655
N(2) Ru(1) O(1) C(15) -8.8(6) 2_655 2_655 .
N(1) Ru(1) N(2) C(10) -165.8(5) . . .
N(1) Ru(1) N(2) C(11) 22.4(3) . . .
N(2) Ru(1) N(1) C(1) 170.7(4) . . .
N(2) Ru(1) N(1) C(12) -23.6(2) . . .
N(1) Ru(1) N(2) C(10) 19.0(5) . 2_655 2_655
N(1) Ru(1) N(2) C(11) -152.8(3) . 2_655 2_655
N(2) Ru(1) N(1) C(1) 73.1(4) 2_655 . .
N(2) Ru(1) N(1) C(12) -121.2(3) 2_655 . .
N(1) Ru(1) N(2) C(10) 19.0(5) 2_655 . .
N(1) Ru(1) N(2) C(11) -152.8(3) 2_655 . .
N(2) Ru(1) N(1) C(1) 73.1(4) . 2_655 2_655
N(2) Ru(1) N(1) C(12) -121.2(3) . 2_655 2_655
N(1) Ru(1) N(2) C(10) -165.8(5) 2_655 2_655 2_655
N(1) Ru(1) N(2) C(11) 22.4(3) 2_655 2_655 2_655
N(2) Ru(1) N(1) C(1) 170.7(4) 2_655 2_655 2_655
N(2) Ru(1) N(1) C(12) -23.6(2) 2_655 2_655 2_655
N(2) Ru(1) N(2) C(10) -63.4(5) . 2_655 2_655
N(2) Ru(1) N(2) C(11) 124.8(3) . 2_655 2_655
N(2) Ru(1) N(2) C(10) -63.4(5) 2_655 . .
N(2) Ru(1) N(2) C(11) 124.8(3) 2_655 . .
Ru(1) N(1) C(1) C(2) 159.8(4) . . .
Ru(1) N(1) C(1) C(14) -20.7(7) . . .
Ru(1) N(1) C(12) C(4) -163.2(4) . . .
Ru(1) N(1) C(12) C(11) 21.1(5) . . .
C(1) N(1) C(12) C(4) 4.8(7) . . .
C(1) N(1) C(12) C(11) -171.0(4) . . .
C(12) N(1) C(1) C(2) -4.9(7) . . .
C(12) N(1) C(1) C(14) 174.6(4) . . .
Ru(1) N(2) C(10) C(9) -165.6(4) . . .
Ru(1) N(2) C(10) C(13) 13.4(8) . . .
Ru(1) N(2) C(11) C(7) 165.7(4) . . .
Ru(1) N(2) C(11) C(12) -17.9(5) . . .
C(10) N(2) C(11) C(7) -7.3(7) . . .
C(10) N(2) C(11) C(12) 169.1(4) . . .
C(11) N(2) C(10) C(9) 5.6(8) . . .
C(11) N(2) C(10) C(13) -175.4(5) . . .
N(1) C(1) C(2) C(3) 1.1(9) . . .
C(14) C(1) C(2) C(3) -178.3(5) . . .
C(1) C(2) C(3) C(4) 3.0(9) . . .
C(2) C(3) C(4) C(5) 174.6(6) . . .
C(2) C(3) C(4) C(12) -3.1(8) . . .
C(3) C(4) C(5) C(6) -173.9(6) . . .
C(3) C(4) C(12) N(1) -0.8(8) . . .
C(3) C(4) C(12) C(11) 174.8(5) . . .
C(5) C(4) C(12) N(1) -178.6(5) . . .
C(5) C(4) C(12) C(11) -3.1(8) . . .
C(12) C(4) C(5) C(6) 3.8(9) . . .
C(4) C(5) C(6) C(7) 0.2(7) . . .
C(5) C(6) C(7) C(8) 173.3(6) . . .
C(5) C(6) C(7) C(11) -5.0(9) . . .
C(6) C(7) C(8) C(9) -176.4(6) . . .
C(6) C(7) C(11) N(2) -178.1(5) . . .
C(6) C(7) C(11) C(12) 5.6(8) . . .
C(8) C(7) C(11) N(2) 3.5(8) . . .
C(8) C(7) C(11) C(12) -172.9(5) . . .
C(11) C(7) C(8) C(9) 1.9(9) . . .
C(7) C(8) C(9) C(10) -3.4(10) . . .
C(8) C(9) C(10) N(2) -0.4(9) . . .
C(8) C(9) C(10) C(13) -179.4(6) . . .
N(2) C(11) C(12) N(1) -2.3(7) . . .
N(2) C(11) C(12) C(4) -178.2(4) . . .
C(7) C(11) C(12) N(1) 174.2(4) . . .
C(7) C(11) C(12) C(4) -1.6(8) . . .
